data_4342073
loop_
_publ_author_name
'M\"uller, Christoph'
'Koch, Alexander'
'G\"orls, Helmar'
'Krieck, Sven'
'Westerhausen, Matthias'

_publ_section_title
;
 Tris(pyrazolyl)methanides of the Alkaline Earth Metals: Influence of the
 Substitution Pattern on Stability and Degradation.
;
_journal_issue 2
_journal_name_full 'Inorganic chemistry'
_journal_page_first 635
_journal_page_last 645
_journal_paper_doi 10.1021/ic5025907
_journal_volume 54
_journal_year 2015
_chemical_formula_moiety 'C40 H52 Ca2 N12 S4'
_chemical_formula_sum 'C40 H52 Ca2 N12 S4'
_chemical_formula_weight 909.34
_space_group_IT_number 14
_symmetry_cell_setting monoclinic
_symmetry_space_group_name_Hall '-P 2yn'
_symmetry_space_group_name_H-M 'P 1 21/n 1'
_atom_sites_solution_hydrogens mixed
_atom_sites_solution_primary direct
_atom_sites_solution_secondary difmap
_audit_creation_method SHELXL-97
_cell_angle_alpha 90.00
_cell_angle_beta 94.129(1)
_cell_angle_gamma 90.00
_cell_formula_units_Z 2
_cell_length_a 9.4771(2)
_cell_length_b 14.7875(3)
_cell_length_c 16.0053(3)
_cell_measurement_temperature 133(2)
_cell_volume 2237.20(8)
_computing_cell_refinement DENZO
_computing_data_collection COLLECT
_computing_data_reduction DENZO
_computing_molecular_graphics SHELXTL/PC
_computing_publication_material SHELXL-97
_computing_structure_refinement 'SHELXL-97 (Sheldrick, 2008)'
_computing_structure_solution 'SHELXS-97 (Sheldrick, 2008)'
_diffrn_ambient_temperature 133(2)
_diffrn_measured_fraction_theta_full 0.996
_diffrn_measured_fraction_theta_max 0.996
_diffrn_measurement_device_type KappaCCD
_diffrn_measurement_method 'phi- + omega-scan'
_diffrn_radiation_monochromator graphite
_diffrn_radiation_source 'fine-focus sealed tube'
_diffrn_radiation_type MoK\a
_diffrn_radiation_wavelength 0.71073
_diffrn_reflns_av_R_equivalents 0.0208
_diffrn_reflns_av_sigmaI/netI 0.0197
_diffrn_reflns_limit_h_max 12
_diffrn_reflns_limit_h_min -12
_diffrn_reflns_limit_k_max 19
_diffrn_reflns_limit_k_min -19
_diffrn_reflns_limit_l_max 20
_diffrn_reflns_limit_l_min -20
_diffrn_reflns_number 16438
_diffrn_reflns_theta_full 27.44
_diffrn_reflns_theta_max 27.44
_diffrn_reflns_theta_min 2.55
_exptl_absorpt_coefficient_mu 0.486
_exptl_absorpt_correction_T_max 0.7456
_exptl_absorpt_correction_T_min 0.7070
_exptl_absorpt_correction_type multi-scan
_exptl_absorpt_process_details 'SADABS, Bruker-AXS, 2002'
_exptl_crystal_colour colourless
_exptl_crystal_density_diffrn 1.350
_exptl_crystal_density_method 'not measured'
_exptl_crystal_description prism
_exptl_crystal_F_000 960
_exptl_crystal_size_max 0.064
_exptl_crystal_size_mid 0.045
_exptl_crystal_size_min 0.034
_refine_diff_density_max 0.459
_refine_diff_density_min -0.377
_refine_diff_density_rms 0.047
_refine_ls_extinction_method none
_refine_ls_goodness_of_fit_ref 1.043
_refine_ls_hydrogen_treatment mixed
_refine_ls_matrix_type full
_refine_ls_number_parameters 305
_refine_ls_number_reflns 5093
_refine_ls_number_restraints 0
_refine_ls_restrained_S_all 1.043
_refine_ls_R_factor_all 0.0325
_refine_ls_R_factor_gt 0.0297
_refine_ls_shift/su_max 0.001
_refine_ls_shift/su_mean 0.000
_refine_ls_structure_factor_coef Fsqd
_refine_ls_weighting_details 'calc w=1/[\s^2^(Fo^2^)+(0.0350P)^2^+1.4025P] where P=(Fo^2^+2Fc^2^)/3'
_refine_ls_weighting_scheme calc
_refine_ls_wR_factor_gt 0.0761
_refine_ls_wR_factor_ref 0.0783
_reflns_number_gt 4755
_reflns_number_total 5093
_reflns_threshold_expression >2sigma(I)
_cod_data_source_file ic5025907_si_002.cif
_cod_data_source_block FO5402
_cod_depositor_comments 'Adding full bibliography for 4342066--4342075.cif.'
_cod_original_sg_symbol_H-M 'P 21/n'
_cod_database_code 4342073

loop_
_symmetry_equiv_pos_as_xyz
'x, y, z'
'-x+1/2, y+1/2, -z+1/2'
'-x, -y, -z'
'x-1/2, -y-1/2, z-1/2'

loop_
_atom_site_label
_atom_site_type_symbol
_atom_site_fract_x
_atom_site_fract_y
_atom_site_fract_z
_atom_site_U_iso_or_equiv
_atom_site_adp_type
_atom_site_occupancy
_atom_site_symmetry_multiplicity
_atom_site_calc_flag
_atom_site_refinement_flags
_atom_site_disorder_assembly
_atom_site_disorder_group
Ca1 Ca 0.56416(3) 0.418634(17) 0.909592(15) 0.01470(7) Uani 1 1 d . . .
S2 S 0.14297(4) 0.15896(2) 0.91393(2) 0.02107(9) Uani 1 1 d . . .
N1 N 0.48146(12) 0.42912(8) 0.76491(7) 0.0203(2) Uani 1 1 d . . .
N2 N 0.62409(12) 0.44837(8) 0.76947(7) 0.0184(2) Uani 1 1 d . . .
N3 N 0.38900(12) 0.42152(8) 1.05261(7) 0.0189(2) Uani 1 1 d . . .
N4 N 0.34734(12) 0.38844(8) 0.97396(7) 0.0176(2) Uani 1 1 d . . .
N5 N 0.75597(13) 0.37184(8) 1.02363(8) 0.0221(2) Uani 1 1 d . . .
N6 N 0.65298(13) 0.25786(8) 0.88095(8) 0.0221(2) Uani 1 1 d . . .
C1 C 0.44031(16) 0.41441(10) 0.68382(9) 0.0244(3) Uani 1 1 d . . .
C2 C 0.55364(16) 0.42461(10) 0.63403(9) 0.0237(3) Uani 1 1 d . . .
C3 C 0.66819(15) 0.44538(9) 0.69107(8) 0.0186(3) Uani 1 1 d . A .
C4 C 0.81750(15) 0.45776(9) 0.67662(8) 0.0192(3) Uani 1 1 d . . .
C5 C 0.8856(4) 0.4387(2) 0.60577(18) 0.02268(17) Uani 0.7632(19) 1 d P A 1
H5A H 0.8392 0.4151 0.5559 0.027 Uiso 0.7632(19) 1 calc PR A 1
S1A S 0.8846(2) 0.43160(16) 0.58284(10) 0.0246(5) Uani 0.2368(19) 1 d P A 2
S1 S 0.93384(7) 0.49668(5) 0.75537(3) 0.02268(17) Uani 0.7632(19) 1 d P A 1
C5A C 0.9309(12) 0.4886(8) 0.7326(6) 0.0246(5) Uani 0.2368(19) 1 d P A 2
H5AA H 0.9192 0.5065 0.7887 0.030 Uiso 0.2368(19) 1 calc PR A 2
C6 C 1.03779(18) 0.45871(11) 0.61543(10) 0.0275(3) Uani 1 1 d . . .
C7 C 1.07193(16) 0.48992(10) 0.69388(9) 0.0249(3) Uani 1 1 d . A .
C8 C 0.32657(15) 0.36969(9) 1.10899(9) 0.0209(3) Uani 1 1 d . . .
C9 C 0.24353(15) 0.30307(9) 1.06907(8) 0.0197(3) Uani 1 1 d . . .
C10 C 0.25911(13) 0.31789(9) 0.98387(8) 0.0157(2) Uani 1 1 d . . .
C11 C 0.19225(14) 0.27152(9) 0.91072(8) 0.0170(2) Uani 1 1 d . . .
C12 C 0.16075(15) 0.30831(10) 0.83133(9) 0.0230(3) Uani 1 1 d . . .
H12 H 0.1804 0.3689 0.8163 0.028 Uiso 1 1 calc R . .
C13 C 0.09447(17) 0.24238(11) 0.77517(9) 0.0263(3) Uani 1 1 d . . .
C14 C 0.07854(16) 0.15983(10) 0.81107(9) 0.0237(3) Uani 1 1 d . . .
C15 C 0.87880(16) 0.41996(11) 0.99371(12) 0.0333(4) Uani 1 1 d . . .
H15A H 0.9646 0.4018 1.0273 0.050 Uiso 1 1 calc R . .
H15B H 0.8649 0.4853 0.9991 0.050 Uiso 1 1 calc R . .
H15C H 0.8886 0.4047 0.9348 0.050 Uiso 1 1 calc R . .
C16 C 0.73987(18) 0.39936(12) 1.11098(9) 0.0319(3) Uani 1 1 d . . .
H16A H 0.8226 0.3794 1.1465 0.048 Uiso 1 1 calc R . .
H16B H 0.6543 0.3717 1.1306 0.048 Uiso 1 1 calc R . .
H16C H 0.7320 0.4653 1.1139 0.048 Uiso 1 1 calc R . .
C17 C 0.77815(17) 0.27298(11) 1.02197(10) 0.0300(3) Uani 1 1 d . . .
H17A H 0.7009 0.2428 1.0497 0.036 Uiso 1 1 calc R . .
H17B H 0.8684 0.2582 1.0541 0.036 Uiso 1 1 calc R . .
C18 C 0.78222(16) 0.23646(11) 0.93377(11) 0.0295(3) Uani 1 1 d . . .
H18A H 0.8649 0.2623 0.9078 0.035 Uiso 1 1 calc R . .
H18B H 0.7945 0.1700 0.9363 0.035 Uiso 1 1 calc R . .
C19 C 0.6792(2) 0.23906(11) 0.79266(10) 0.0334(4) Uani 1 1 d . . .
H19B H 0.7037 0.1751 0.7866 0.050 Uiso 1 1 calc R . .
H19C H 0.7574 0.2768 0.7761 0.050 Uiso 1 1 calc R . .
H19D H 0.5937 0.2528 0.7567 0.050 Uiso 1 1 calc R . .
C20 C 0.53529(17) 0.20032(11) 0.90440(11) 0.0312(3) Uani 1 1 d . . .
H20B H 0.5626 0.1366 0.9009 0.047 Uiso 1 1 calc R . .
H20C H 0.4518 0.2116 0.8660 0.047 Uiso 1 1 calc R . .
H20D H 0.5131 0.2144 0.9618 0.047 Uiso 1 1 calc R . .
H1 H 0.345(2) 0.4007(13) 0.6677(12) 0.032(5) Uiso 1 1 d . . .
H2 H 0.556(2) 0.4189(12) 0.5767(12) 0.032(5) Uiso 1 1 d . . .
H6 H 1.103(2) 0.4525(13) 0.5744(12) 0.035(5) Uiso 1 1 d . . .
H7 H 1.161(2) 0.5101(12) 0.7165(11) 0.028(5) Uiso 1 1 d . . .
H8 H 0.341(2) 0.3813(13) 1.1650(12) 0.032(5) Uiso 1 1 d . . .
H9 H 0.1874(19) 0.2570(13) 1.0934(11) 0.029(5) Uiso 1 1 d . . .
H13 H 0.064(2) 0.2538(14) 0.7226(13) 0.039(5) Uiso 1 1 d . . .
H14 H 0.041(2) 0.1074(14) 0.7887(12) 0.033(5) Uiso 1 1 d . . .

loop_
_atom_site_aniso_label
_atom_site_aniso_U_11
_atom_site_aniso_U_22
_atom_site_aniso_U_33
_atom_site_aniso_U_23
_atom_site_aniso_U_13
_atom_site_aniso_U_12
Ca1 0.01576(13) 0.01364(13) 0.01511(13) -0.00051(9) 0.00402(9) -0.00048(9)
S2 0.02387(17) 0.01919(17) 0.01994(16) -0.00048(12) 0.00022(13) -0.00142(13)
N1 0.0186(5) 0.0224(6) 0.0203(6) -0.0026(4) 0.0027(4) 0.0011(4)
N2 0.0199(5) 0.0181(5) 0.0176(5) -0.0006(4) 0.0042(4) -0.0010(4)
N3 0.0196(5) 0.0167(5) 0.0205(5) -0.0014(4) 0.0014(4) -0.0020(4)
N4 0.0181(5) 0.0166(5) 0.0185(5) -0.0004(4) 0.0044(4) -0.0007(4)
N5 0.0211(6) 0.0212(6) 0.0239(6) 0.0019(5) 0.0008(5) 0.0005(5)
N6 0.0224(6) 0.0177(5) 0.0270(6) -0.0022(5) 0.0067(5) 0.0014(5)
C1 0.0208(7) 0.0301(8) 0.0221(7) -0.0059(6) 0.0006(5) 0.0031(6)
C2 0.0250(7) 0.0292(7) 0.0170(6) -0.0039(5) 0.0021(5) 0.0046(6)
C3 0.0233(7) 0.0164(6) 0.0165(6) -0.0002(5) 0.0042(5) 0.0022(5)
C4 0.0243(7) 0.0161(6) 0.0174(6) 0.0016(5) 0.0040(5) 0.0010(5)
C5 0.0209(2) 0.0293(3) 0.0180(3) 0.0002(2) 0.0020(2) 0.00220(19)
S1A 0.0290(9) 0.0301(9) 0.0157(9) -0.0035(8) 0.0084(8) -0.0073(6)
S1 0.0209(2) 0.0293(3) 0.0180(3) 0.0002(2) 0.0020(2) 0.00220(19)
C5A 0.0290(9) 0.0301(9) 0.0157(9) -0.0035(8) 0.0084(8) -0.0073(6)
C6 0.0338(8) 0.0244(7) 0.0255(7) 0.0031(6) 0.0103(6) 0.0031(6)
C7 0.0219(7) 0.0267(7) 0.0263(7) 0.0043(6) 0.0029(6) 0.0016(6)
C8 0.0259(7) 0.0195(6) 0.0172(6) 0.0004(5) 0.0003(5) -0.0035(5)
C9 0.0235(7) 0.0180(6) 0.0178(6) 0.0018(5) 0.0031(5) -0.0043(5)
C10 0.0150(6) 0.0151(6) 0.0174(6) 0.0002(5) 0.0030(5) 0.0014(5)
C11 0.0172(6) 0.0155(6) 0.0188(6) 0.0000(5) 0.0035(5) 0.0009(5)
C12 0.0250(7) 0.0258(7) 0.0181(6) -0.0028(5) 0.0009(5) -0.0004(6)
C13 0.0332(8) 0.0282(8) 0.0169(6) -0.0012(6) -0.0015(6) 0.0019(6)
C14 0.0265(7) 0.0244(7) 0.0199(6) -0.0056(5) -0.0007(5) -0.0001(6)
C15 0.0212(7) 0.0303(8) 0.0486(10) 0.0053(7) 0.0038(7) -0.0016(6)
C16 0.0366(9) 0.0357(9) 0.0225(7) 0.0016(6) -0.0048(6) 0.0051(7)
C17 0.0312(8) 0.0226(7) 0.0352(8) 0.0060(6) -0.0053(6) 0.0036(6)
C18 0.0238(7) 0.0218(7) 0.0431(9) -0.0025(6) 0.0032(6) 0.0055(6)
C19 0.0472(10) 0.0231(7) 0.0312(8) -0.0061(6) 0.0123(7) 0.0064(7)
C20 0.0272(7) 0.0217(7) 0.0459(9) -0.0061(6) 0.0104(7) -0.0028(6)

loop_
_atom_type_symbol
_atom_type_description
_atom_type_scat_dispersion_real
_atom_type_scat_dispersion_imag
_atom_type_scat_source
C C 0.0033 0.0016 'International Tables Vol C Tables 4.2.6.8 and 6.1.1.4'
H H 0.0000 0.0000 'International Tables Vol C Tables 4.2.6.8 and 6.1.1.4'
N N 0.0061 0.0033 'International Tables Vol C Tables 4.2.6.8 and 6.1.1.4'
S S 0.1246 0.1234 'International Tables Vol C Tables 4.2.6.8 and 6.1.1.4'
Ca Ca 0.2262 0.3064 'International Tables Vol C Tables 4.2.6.8 and 6.1.1.4'

loop_
_geom_angle_atom_site_label_1
_geom_angle_atom_site_label_2
_geom_angle_atom_site_label_3
_geom_angle
_geom_angle_site_symmetry_1
_geom_angle_site_symmetry_3
N2 Ca1 N1 33.45(4) . .
N2 Ca1 N4 134.66(4) . .
N1 Ca1 N4 101.30(4) . .
N2 Ca1 N3 90.18(4) . 3_667
N1 Ca1 N3 102.43(4) . 3_667
N4 Ca1 N3 102.50(4) . 3_667
N2 Ca1 N6 84.27(4) . .
N1 Ca1 N6 88.63(4) . .
N4 Ca1 N6 101.84(4) . .
N3 Ca1 N6 150.62(4) 3_667 .
N2 Ca1 N5 120.68(4) . .
N1 Ca1 N5 150.14(4) . .
N4 Ca1 N5 103.16(4) . .
N3 Ca1 N5 88.76(4) 3_667 .
N6 Ca1 N5 69.82(4) . .
N2 Ca1 N3 156.56(4) . .
N1 Ca1 N3 126.25(4) . .
N4 Ca1 N3 27.95(3) . .
N3 Ca1 N3 84.06(4) 3_667 .
N6 Ca1 N3 111.37(4) . .
N5 Ca1 N3 81.99(4) . .
N2 Ca1 Ca1 132.01(3) . 3_667
N1 Ca1 Ca1 124.22(3) . 3_667
N4 Ca1 Ca1 59.38(3) . 3_667
N3 Ca1 Ca1 46.34(3) 3_667 3_667
N6 Ca1 Ca1 143.23(3) . 3_667
N5 Ca1 Ca1 83.42(3) . 3_667
N3 Ca1 Ca1 37.72(2) . 3_667
C14 S2 C11 92.44(7) . .
C1 N1 N2 107.42(11) . .
C1 N1 Ca1 166.83(10) . .
N2 N1 Ca1 73.19(7) . .
C3 N2 N1 108.17(11) . .
C3 N2 Ca1 166.91(9) . .
N1 N2 Ca1 73.36(7) . .
C8 N3 N4 107.30(11) . .
C8 N3 Ca1 117.26(9) . 3_667
N4 N3 Ca1 126.59(8) . 3_667
C8 N3 Ca1 144.56(9) . .
N4 N3 Ca1 54.72(6) . .
Ca1 N3 Ca1 95.94(4) 3_667 .
C10 N4 N3 107.74(10) . .
C10 N4 Ca1 138.34(9) . .
N3 N4 Ca1 97.33(7) . .
C15 N5 C16 108.24(13) . .
C15 N5 C17 110.81(12) . .
C16 N5 C17 108.35(12) . .
C15 N5 Ca1 100.00(9) . .
C16 N5 Ca1 118.80(9) . .
C17 N5 Ca1 110.31(9) . .
C18 N6 C20 110.09(12) . .
C18 N6 C19 108.58(12) . .
C20 N6 C19 108.49(13) . .
C18 N6 Ca1 111.44(9) . .
C20 N6 Ca1 103.00(8) . .
C19 N6 Ca1 115.05(9) . .
N1 C1 C2 110.67(13) . .
N1 C1 H1 120.1(11) . .
C2 C1 H1 129.2(11) . .
C1 C2 C3 104.15(12) . .
C1 C2 H2 129.3(12) . .
C3 C2 H2 126.5(12) . .
N2 C3 C2 109.59(12) . .
N2 C3 C4 120.69(12) . .
C2 C3 C4 129.62(12) . .
C5 C4 C5A 102.0(4) . .
C5 C4 C3 128.50(18) . .
C5A C4 C3 129.5(4) . .
C5 C4 S1 111.14(17) . .
C5A C4 S1 9.2(4) . .
C3 C4 S1 120.31(10) . .
C5 C4 S1A 6.26(19) . .
C5A C4 S1A 108.2(4) . .
C3 C4 S1A 122.30(13) . .
S1 C4 S1A 117.37(11) . .
C4 C5 C6 112.8(2) . .
C4 C5 H5A 123.6 . .
C6 C5 H5A 123.6 . .
C6 S1A C4 92.54(11) . .
C7 S1 C4 92.06(7) . .
C4 C5A C7 113.3(6) . .
C4 C5A H5AA 123.4 . .
C7 C5A H5AA 123.4 . .
C7 C6 C5 109.45(17) . .
C7 C6 S1A 123.51(14) . .
C5 C6 S1A 14.07(12) . .
C7 C6 H6 123.8(12) . .
C5 C6 H6 126.8(12) . .
S1A C6 H6 112.7(12) . .
C6 C7 C5A 102.5(4) . .
C6 C7 S1 114.52(12) . .
C5A C7 S1 12.0(4) . .
C6 C7 H7 127.8(11) . .
C5A C7 H7 129.6(12) . .
S1 C7 H7 117.6(11) . .
N3 C8 C9 110.85(12) . .
N3 C8 H8 120.6(12) . .
C9 C8 H8 128.6(12) . .
C8 C9 C10 103.97(12) . .
C8 C9 H9 128.9(11) . .
C10 C9 H9 127.2(11) . .
N4 C10 C9 110.14(11) . .
N4 C10 C11 120.25(11) . .
C9 C10 C11 129.58(12) . .
C12 C11 C10 126.79(12) . .
C12 C11 S2 111.20(10) . .
C10 C11 S2 122.00(10) . .
C11 C12 C13 111.09(13) . .
C11 C12 H12 124.5 . .
C13 C12 H12 124.5 . .
C14 C13 C12 113.59(13) . .
C14 C13 H13 122.1(14) . .
C12 C13 H13 124.2(14) . .
C13 C14 S2 111.67(11) . .
C13 C14 H14 130.3(12) . .
S2 C14 H14 118.0(12) . .
N5 C15 H15A 109.5 . .
N5 C15 H15B 109.5 . .
H15A C15 H15B 109.5 . .
N5 C15 H15C 109.5 . .
H15A C15 H15C 109.5 . .
H15B C15 H15C 109.5 . .
N5 C16 H16A 109.5 . .
N5 C16 H16B 109.5 . .
H16A C16 H16B 109.5 . .
N5 C16 H16C 109.5 . .
H16A C16 H16C 109.5 . .
H16B C16 H16C 109.5 . .
N5 C17 C18 112.51(13) . .
N5 C17 H17A 109.1 . .
C18 C17 H17A 109.1 . .
N5 C17 H17B 109.1 . .
C18 C17 H17B 109.1 . .
H17A C17 H17B 107.8 . .
N6 C18 C17 112.51(12) . .
N6 C18 H18A 109.1 . .
C17 C18 H18A 109.1 . .
N6 C18 H18B 109.1 . .
C17 C18 H18B 109.1 . .
H18A C18 H18B 107.8 . .
N6 C19 H19B 109.5 . .
N6 C19 H19C 109.5 . .
H19B C19 H19C 109.5 . .
N6 C19 H19D 109.5 . .
H19B C19 H19D 109.5 . .
H19C C19 H19D 109.5 . .
N6 C20 H20B 109.5 . .
N6 C20 H20C 109.5 . .
H20B C20 H20C 109.5 . .
N6 C20 H20D 109.5 . .
H20B C20 H20D 109.5 . .
H20C C20 H20D 109.5 . .

loop_
_geom_bond_atom_site_label_1
_geom_bond_atom_site_label_2
_geom_bond_distance
_geom_bond_site_symmetry_2
Ca1 N2 2.3936(11) .
Ca1 N1 2.3956(12) .
Ca1 N4 2.4058(11) .
Ca1 N3 2.4721(11) 3_667
Ca1 N6 2.5742(12) .
Ca1 N5 2.5762(12) .
Ca1 N3 2.9231(12) .
Ca1 Ca1 4.0190(5) 3_667
S2 C14 1.7142(15) .
S2 C11 1.7306(14) .
N1 C1 1.3458(18) .
N1 N2 1.3782(16) .
N2 C3 1.3515(16) .
N3 C8 1.3524(18) .
N3 N4 1.3813(15) .
N3 Ca1 2.4722(11) 3_667
N4 C10 1.3534(17) .
N5 C15 1.4735(19) .
N5 C16 1.4745(19) .
N5 C17 1.4774(19) .
N6 C18 1.472(2) .
N6 C20 1.4729(19) .
N6 C19 1.4786(19) .
C1 C2 1.391(2) .
C1 H1 0.95(2) .
C2 C3 1.401(2) .
C2 H2 0.923(19) .
C3 C4 1.4617(19) .
C4 C5 1.374(3) .
C4 C5A 1.424(11) .
C4 S1 1.7133(15) .
C4 S1A 1.716(2) .
C5 C6 1.470(4) .
C5 H5A 0.9500 .
S1A C6 1.559(3) .
S1 C7 1.6961(16) .
C5A C7 1.513(11) .
C5A H5AA 0.9500 .
C6 C7 1.355(2) .
C6 H6 0.94(2) .
C7 H7 0.939(19) .
C8 C9 1.3877(19) .
C8 H8 0.914(19) .
C9 C10 1.3994(18) .
C9 H9 0.963(19) .
C10 C11 1.4613(18) .
C11 C12 1.3947(19) .
C12 C13 1.439(2) .
C12 H12 0.9500 .
C13 C14 1.362(2) .
C13 H13 0.89(2) .
C14 H14 0.91(2) .
C15 H15A 0.9800 .
C15 H15B 0.9800 .
C15 H15C 0.9800 .
C16 H16A 0.9800 .
C16 H16B 0.9800 .
C16 H16C 0.9800 .
C17 C18 1.514(2) .
C17 H17A 0.9900 .
C17 H17B 0.9900 .
C18 H18A 0.9900 .
C18 H18B 0.9900 .
C19 H19B 0.9800 .
C19 H19C 0.9800 .
C19 H19D 0.9800 .
C20 H20B 0.9800 .
C20 H20C 0.9800 .
C20 H20D 0.9800 .
